data_1001774
loop_
_publ_author_name
'Leclaire, A'
'Borel, M M'
'Monier, J C'

_publ_section_title 'Structure de la tachydrite'
_journal_coden_ASTM ACBCAR
_journal_name_full 'Acta Crystallographica B (24,1968-38,1982)'
_journal_page_first 2734
_journal_page_last 2735
_journal_paper_doi 10.1107/S0567740880009806
_journal_volume 36
_journal_year 1980
_chemical_compound_source 'synthetic from solution at 348 K'
_chemical_formula_structural 'Ca Mg2 Cl6 (H2 O)12'
_chemical_formula_sum 'Ca Cl6 H24 Mg2 O12'
_chemical_name_mineral Tachyhydrite
_chemical_name_systematic 'Calcium dimagnesium chloride dodecahydrate'
_space_group_IT_number 148
_symmetry_cell_setting trigonal
_symmetry_space_group_name_Hall '-P 3*'
_symmetry_space_group_name_H-M 'R -3 :R'
_cell_angle_alpha 76.04(2)
_cell_angle_beta 76.04(2)
_cell_angle_gamma 76.04(2)
_cell_formula_units_Z 1
_cell_length_a 8.215(2)
_cell_length_b 8.215(2)
_cell_length_c 8.215(2)
_cell_volume 512.2
_exptl_crystal_density_meas 1.63
_refine_ls_R_factor_all 0.021
_cod_original_sg_symbol_H-M 'R -3 R'
_cod_original_formula_sum 'H24 Ca Cl6 Mg2 O12'
_cod_database_code 1001774

loop_
_symmetry_equiv_pos_as_xyz
x,y,z
y,z,x
z,x,y
-x,-y,-z
-y,-z,-x
-z,-x,-y

loop_
_atom_site_label
_atom_site_type_symbol
_atom_site_symmetry_multiplicity
_atom_site_Wyckoff_symbol
_atom_site_fract_x
_atom_site_fract_y
_atom_site_fract_z
_atom_site_occupancy
_atom_site_attached_hydrogens
_atom_site_calc_flag
Ca1 Ca2+ 1 a 0. 0. 0. 1. 0 d
Cl1 Cl1- 6 f 0.27068(4) 0.16138(4) -0.15443(4) 1. 0 d
Mg1 Mg2+ 2 c 0.32405(4) 0.32405(4) 0.32405(4) 1. 0 d
O1 O2- 6 f -0.48186(15) 0.20142(18) 0.45471(16) 1. 0 d
O2 O2- 6 f 0.44369(4) 0.18449(15) 0.13688(15) 1. 0 d
H1 H1+ 6 f 0.504(6) 0.155(6) 0.541(6) 1. 0 d
H2 H1+ 6 f -0.386(6) 0.193(6) 0.401(6) 1. 0 d
H3 H1+ 6 f 0.388(3) 0.172(3) 0.0061(3) 1. 0 d
H4 H1+ 6 f 0.525(5) 0.104(5) 0.137(5) 1. 0 d

loop_
_atom_type_symbol
_atom_type_oxidation_number
Ca2+ 2.000
Cl1- -1.000
Mg2+ 2.000
O2- -2.000
H1+ 1.000
